data_7125879
loop_
_publ_author_name
'Zhuang, Jiabao'
'Yang, Hanxiao'
'Li, Yue'
'Wang, Bing'
'Li, Nan'
'Zhao, Na'

_publ_section_title
;
 Efficient photosensitizers with aggregation-induced emission
 characteristics for lysosome- and Gram-positive bacteria-targeted
 photodynamic therapy.
;
_journal_issue 17
_journal_name_full 'Chemical communications (Cambridge, England)'
_journal_page_first 2630
_journal_page_last 2633
_journal_paper_doi 10.1039/d0cc00394h
_journal_volume 56
_journal_year 2020
_chemical_formula_moiety 'C21 H22 N3 O2'
_chemical_formula_sum 'C21 H22 N3 O2'
_chemical_formula_weight 348.41
_space_group_crystal_system triclinic
_space_group_IT_number 2
_space_group_name_Hall '-P 1'
_space_group_name_H-M_alt 'P -1'
_atom_sites_solution_hydrogens geom
_atom_sites_solution_primary direct
_audit_creation_date 2019-07-04
_audit_creation_method
;
Olex2 1.2
(compiled 2018.05.29 svn.r3508 for OlexSys, GUI svn.r5506)
;
_audit_update_record
;
2019-10-15 deposited with the CCDC.	2020-01-28 downloaded from the CCDC.
;
_cell_angle_alpha 112.503(4)
_cell_angle_beta 95.468(4)
_cell_angle_gamma 100.753(3)
_cell_formula_units_Z 2
_cell_length_a 6.5347(3)
_cell_length_b 11.4519(5)
_cell_length_c 14.2937(6)
_cell_measurement_reflns_used 6391
_cell_measurement_temperature 293(2)
_cell_measurement_theta_max 71.3480
_cell_measurement_theta_min 4.2230
_cell_volume 954.35(8)
_computing_cell_refinement 'CrysAlisPro 1.171.38.46 (Rigaku OD, 2015)'
_computing_data_collection 'CrysAlisPro 1.171.38.46 (Rigaku OD, 2015)'
_computing_data_reduction 'CrysAlisPro 1.171.38.46 (Rigaku OD, 2015)'
_computing_molecular_graphics 'Olex2 (Dolomanov et al., 2009)'
_computing_publication_material 'Olex2 (Dolomanov et al., 2009)'
_computing_structure_refinement 'ShelXL (Sheldrick, 2015)'
_computing_structure_solution 'ShelXS (Sheldrick, 2008)'
_diffrn_ambient_temperature 293(2)
_diffrn_detector 'CCD plate'
_diffrn_detector_area_resol_mean 16.0356
_diffrn_detector_type Eos
_diffrn_measured_fraction_theta_full 0.999
_diffrn_measured_fraction_theta_max 0.988
_diffrn_measurement_details
;
List of Runs (angles in degrees, time in seconds):

  # Type    Start    End  Width  t~exp~   \w     \q     \k     \f   Frames
#--------------------------------------------------------------------------
  1  \w     11.00 105.00   1.00    3.48    --   37.78  77.00  60.00   94
  2  \w    -30.00  65.00   1.00    3.48    --   37.78 -77.00 -60.00   95
  3  \w     -4.00  77.00   1.00    3.48    --   37.78 -99.00-120.00   81
  4  \w     -4.00  77.00   1.00    3.48    --   37.78 -99.00-180.00   81
  5  \w    -31.00  57.00   1.00    3.48    --   37.78 -37.00-180.00   88
  6  \w     19.00 107.00   1.00    3.48    --   37.78  37.00   0.00   88
  7  \w     21.00 105.00   1.00    3.48    --   37.78  57.00 120.00   84
  8  \w     39.00 123.00   1.00   13.90    --  108.00-127.00 -64.00   84
  9  \w     87.00 178.00   1.00   13.90    --  108.00  30.00 -60.00   91
 10  \w    100.00 178.00   1.00   13.90    --  108.00 111.00  90.00   78
 11  \w     40.00 135.00   1.00   13.90    --  108.00 -77.00 120.00   95
 12  \w     38.00 116.00   1.00   13.90    --  108.00-111.00  90.00   78
 13  \w    100.00 178.00   1.00   13.90    --  108.00 111.00  60.00   78
 14  \w     38.00 129.00   1.00   13.90    --  108.00 -30.00  30.00   91
 15  \w     40.00 125.00   1.00   13.90    --  108.00 -45.00 120.00   85
 16  \w     40.00 125.00   1.00   13.90    --  108.00 -45.00 -90.00   85
 17  \w     41.00 126.00   1.00   13.90    --  108.00 -61.00   0.00   85
 18  \w     39.00 109.00   1.00   13.90    --  108.00 -94.00 -30.00   70
 19  \w     39.00 177.00   1.00   13.90    --  108.00   0.00  60.00  138
 20  \w     21.00 105.00   1.00    3.48    --   37.78  57.00-180.00   84
 21  \w     21.00 105.00   1.00    3.48    --   37.78  57.00-120.00   84
 22  \w     11.00 105.00   1.00    3.48    --   37.78  77.00 -90.00   94
 23  \w    -31.00  57.00   1.00    3.48    --   37.78 -37.00 -60.00   88
 24  \w     11.00 105.00   1.00    3.48    --   37.78  77.00 -30.00   94
 25  \w    -29.00  55.00   1.00    3.48    --   37.78 -57.00  30.00   84
 26  \w     70.00 178.00   1.00   13.90    --  108.00  15.00-150.00  108
 27  \w     87.00 178.00   1.00   13.90    --  108.00  30.00 150.00   91
 28  \w     91.00 176.00   1.00   13.90    --  108.00  45.00-150.00   85
 29  \w     81.00 176.00   1.00   13.90    --  108.00  77.00  30.00   95
 30  \w     87.00 178.00   1.00   13.90    --  108.00  30.00   0.00   91
 31  \w     91.00 176.00   1.00   13.90    --  108.00  45.00-120.00   85
 32  \w     87.00 178.00   1.00   13.90    --  108.00  30.00 -30.00   91
 33  \w     87.00 178.00   1.00   13.90    --  108.00  30.00  30.00   91
 34  \w     81.00 176.00   1.00   13.90    --  108.00  77.00  60.00   95
 35  \w     81.00 176.00   1.00   13.90    --  108.00  77.00-120.00   95
 36  \w     81.00 176.00   1.00   13.90    --  108.00  77.00 150.00   95
 37  \w     87.00 178.00   1.00   13.90    --  108.00  30.00 120.00   91
 38  \w     11.00 105.00   1.00    3.48    --   37.78  77.00-180.00   94
 39  \w     11.00 105.00   1.00    3.48    --   37.78  77.00 120.00   94
 40  \w     11.00 105.00   1.00    3.48    --   37.78  77.00-120.00   94
 41  \w     21.00 105.00   1.00    3.48    --   37.78  57.00 -30.00   84
 42  \w     11.00 105.00   1.00    3.48    --   37.78  77.00   0.00   94
 43  \w    -29.00  55.00   1.00    3.48    --   37.78 -57.00  90.00   84
;
_diffrn_measurement_device 'four-circle diffractometer'
_diffrn_measurement_device_type 'Xcalibur, Eos, Gemini'
_diffrn_measurement_method '\w scans'
_diffrn_orient_matrix_type 'CrysAlisPro convention (1999,Acta A55,543-557)'
_diffrn_orient_matrix_UB_11 0.0151416000
_diffrn_orient_matrix_UB_12 0.1092043000
_diffrn_orient_matrix_UB_13 0.1069849000
_diffrn_orient_matrix_UB_21 -0.0356726000
_diffrn_orient_matrix_UB_22 0.0931872000
_diffrn_orient_matrix_UB_23 -0.0507735000
_diffrn_orient_matrix_UB_31 -0.2410212000
_diffrn_orient_matrix_UB_32 -0.0438034000
_diffrn_orient_matrix_UB_33 -0.0078424000
_diffrn_radiation_monochromator graphite
_diffrn_radiation_probe x-ray
_diffrn_radiation_type CuK\a
_diffrn_radiation_wavelength 1.54184
_diffrn_reflns_av_R_equivalents 0.0285
_diffrn_reflns_av_unetI/netI 0.0184
_diffrn_reflns_Laue_measured_fraction_full 0.999
_diffrn_reflns_Laue_measured_fraction_max 0.988
_diffrn_reflns_limit_h_max 7
_diffrn_reflns_limit_h_min -8
_diffrn_reflns_limit_k_max 14
_diffrn_reflns_limit_k_min -14
_diffrn_reflns_limit_l_max 17
_diffrn_reflns_limit_l_min -17
_diffrn_reflns_number 17579
_diffrn_reflns_point_group_measured_fraction_full 0.999
_diffrn_reflns_point_group_measured_fraction_max 0.988
_diffrn_reflns_theta_full 67.684
_diffrn_reflns_theta_max 71.910
_diffrn_reflns_theta_min 4.259
_diffrn_source 'fine-focus sealed X-ray tube'
_diffrn_source_type 'Enhance (Cu) X-ray Source'
_exptl_absorpt_coefficient_mu 0.635
_exptl_absorpt_correction_T_max 1.00000
_exptl_absorpt_correction_T_min 0.61624
_exptl_absorpt_correction_type multi-scan
_exptl_absorpt_process_details
;
CrysAlisPro 1.171.38.46 (Rigaku Oxford Diffraction, 2015)
Empirical absorption correction using spherical harmonics,
 implemented in SCALE3 ABSPACK scaling algorithm.
;
_exptl_crystal_density_diffrn 1.212
_exptl_crystal_description block
_exptl_crystal_F_000 370
_refine_diff_density_max 0.228
_refine_diff_density_min -0.213
_refine_diff_density_rms 0.038
_refine_ls_extinction_method none
_refine_ls_goodness_of_fit_ref 1.047
_refine_ls_hydrogen_treatment constr
_refine_ls_matrix_type full
_refine_ls_number_parameters 235
_refine_ls_number_reflns 3689
_refine_ls_number_restraints 0
_refine_ls_restrained_S_all 1.047
_refine_ls_R_factor_all 0.0547
_refine_ls_R_factor_gt 0.0469
_refine_ls_shift/su_max 0.001
_refine_ls_shift/su_mean 0.000
_refine_ls_structure_factor_coef Fsqd
_refine_ls_weighting_details 'w=1/[\s^2^(Fo^2^)+(0.0791P)^2^+0.1681P] where P=(Fo^2^+2Fc^2^)/3'
_refine_ls_weighting_scheme calc
_refine_ls_wR_factor_gt 0.1338
_refine_ls_wR_factor_ref 0.1434
_reflns_Friedel_coverage 0.000
_reflns_number_gt 3116
_reflns_number_total 3689
_reflns_threshold_expression 'I > 2\s(I)'
_cod_data_source_file d0cc00394h2.cif
_cod_data_source_block exp_15203
_cod_depositor_comments 'Adding full bibliography for 7125879.cif.'
_cod_database_code 7125879
_shelx_shelxl_version_number 2018/3
_shelx_space_group_comment
;
The symmetry employed for this shelxl refinement is uniquely defined
by the following loop, which should always be used as a source of
symmetry information in preference to the above space-group names.
They are only intended as comments.
;
_reflns_odcompleteness_completeness 99.91
_reflns_odcompleteness_iscentric 1
_reflns_odcompleteness_theta 66.97
_olex2_refinement_description
;
1. Fixed Uiso
 At 1.2 times of:
  All C(H) groups, All C(H,H) groups
2.a Secondary CH2 refined with riding coordinates:
 C18(H18A,H18B), C19(H19A,H19B), C20(H20A,H20B), C21(H21A,H21B), C22(H22A,
 H22B), C23(H23A,H23B), C24(H24A,H24B), C26(H26A,H26B)
2.b Aromatic/amide H refined with riding coordinates:
 C3(H3), C5(H5), C6(H6), C9(H9), C10(H10), C14(H14)
;
_olex2_submission_special_instructions 'No special instructions were received'
_oxdiff_exptl_absorpt_empirical_details
;
Empirical correction (ABSPACK) includes:
- Absorption correction using spherical harmonics
- Frame scaling
;
_oxdiff_exptl_absorpt_empirical_full_max 1.387
_oxdiff_exptl_absorpt_empirical_full_min 0.669

loop_
_space_group_symop_operation_xyz
'x, y, z'
'-x, -y, -z'

loop_
_atom_site_label
_atom_site_type_symbol
_atom_site_fract_x
_atom_site_fract_y
_atom_site_fract_z
_atom_site_U_iso_or_equiv
_atom_site_adp_type
_atom_site_occupancy
_atom_site_site_symmetry_order
_atom_site_calc_flag
_atom_site_refinement_flags_posn
O1 O 0.3730(2) 0.37556(12) 0.80298(11) 0.0697(4) Uani 1 1 d .
C2 C 0.8744(2) 0.07995(12) 0.55750(10) 0.0376(3) Uani 1 1 d .
C3 C 0.8998(2) -0.03109(13) 0.57073(10) 0.0391(3) Uani 1 1 d .
H3 H 0.832280 -0.052986 0.618231 0.047 Uiso 1 1 calc R
C4 C 0.7453(2) 0.16131(13) 0.62068(10) 0.0391(3) Uani 1 1 d .
C5 C 0.8101(2) 0.29653(14) 0.66507(11) 0.0462(3) Uani 1 1 d .
H5 H 0.937433 0.337165 0.654489 0.055 Uiso 1 1 calc R
C6 C 0.9356(2) 0.21588(13) 0.45680(10) 0.0411(3) Uani 1 1 d .
H6 H 0.801017 0.231143 0.459790 0.049 Uiso 1 1 calc R
N7 N 0.1083(2) 0.87252(13) 1.06145(10) 0.0554(4) Uani 1 1 d .
C8 C 0.9770(2) 0.11086(12) 0.48460(10) 0.0381(3) Uani 1 1 d .
C9 C 0.4344(2) 0.17806(15) 0.69858(12) 0.0504(4) Uani 1 1 d .
H9 H 0.307050 0.137598 0.709257 0.060 Uiso 1 1 calc R
C10 C 0.5553(2) 0.10377(13) 0.63896(11) 0.0443(3) Uani 1 1 d .
H10 H 0.508896 0.013430 0.610410 0.053 Uiso 1 1 calc R
C11 C 0.5016(3) 0.31267(15) 0.74268(12) 0.0493(4) Uani 1 1 d .
O12 O 0.1198(3) 1.12093(13) 1.21756(10) 0.0775(4) Uani 1 1 d .
C13 C 0.9975(3) 0.37589(15) 0.38560(13) 0.0528(4) Uani 1 1 d .
C14 C 0.6890(3) 0.37221(14) 0.72484(12) 0.0517(4) Uani 1 1 d .
H14 H 0.733697 0.462609 0.752773 0.062 Uiso 1 1 calc R
C15 C 1.0720(2) 0.29214(13) 0.42752(11) 0.0446(3) Uani 1 1 d .
N16 N 0.9329(3) 0.43774(16) 0.35033(15) 0.0785(5) Uani 1 1 d .
C17 C 1.2942(3) 0.29715(16) 0.43435(14) 0.0574(4) Uani 1 1 d .
C18 C 0.1293(3) 0.73878(18) 1.02942(14) 0.0630(5) Uani 1 1 d .
H18A H -0.010293 0.680245 0.999973 0.076 Uiso 1 1 calc R
H18B H 0.183273 0.726884 1.089924 0.076 Uiso 1 1 calc R
C19 C 0.2597(3) 0.55558(18) 0.91092(15) 0.0679(5) Uani 1 1 d .
H19A H 0.284172 0.532108 0.968711 0.081 Uiso 1 1 calc R
H19B H 0.117664 0.508463 0.872855 0.081 Uiso 1 1 calc R
C20 C 0.4171(3) 0.51411(17) 0.84177(14) 0.0626(5) Uani 1 1 d .
H20A H 0.401182 0.541353 0.785586 0.075 Uiso 1 1 calc R
H20B H 0.560749 0.552737 0.880325 0.075 Uiso 1 1 calc R
C21 C 0.2738(3) 0.70063(18) 0.95154(15) 0.0667(5) Uani 1 1 d .
H21A H 0.233246 0.723212 0.894761 0.080 Uiso 1 1 calc R
H21B H 0.418824 0.748565 0.983798 0.080 Uiso 1 1 calc R
C22 C -0.0502(3) 0.89354(19) 1.12780(14) 0.0648(5) Uani 1 1 d .
H22A H -0.007486 0.876757 1.187411 0.078 Uiso 1 1 calc R
H22B H -0.185114 0.833189 1.090427 0.078 Uiso 1 1 calc R
C23 C -0.0747(3) 1.0309(2) 1.16264(15) 0.0726(5) Uani 1 1 d .
H23A H -0.123054 1.046493 1.103172 0.087 Uiso 1 1 calc R
H23B H -0.180537 1.042938 1.206397 0.087 Uiso 1 1 calc R
C24 C 0.3063(3) 0.96746(18) 1.11733(14) 0.0647(5) Uani 1 1 d .
H24A H 0.410895 0.957898 1.072863 0.078 Uiso 1 1 calc R
H24B H 0.358902 0.951731 1.176123 0.078 Uiso 1 1 calc R
N25 N 1.4697(3) 0.3029(2) 0.44062(19) 0.0907(6) Uani 1 1 d .
C26 C 0.2755(4) 1.1042(2) 1.15386(16) 0.0788(6) Uani 1 1 d .
H26A H 0.408778 1.165862 1.192151 0.095 Uiso 1 1 calc R
H26B H 0.232023 1.121822 1.094787 0.095 Uiso 1 1 calc R

loop_
_atom_site_aniso_label
_atom_site_aniso_U_11
_atom_site_aniso_U_22
_atom_site_aniso_U_33
_atom_site_aniso_U_23
_atom_site_aniso_U_13
_atom_site_aniso_U_12
O1 0.0665(8) 0.0573(7) 0.0863(9) 0.0169(6) 0.0402(7) 0.0308(6)
C2 0.0388(7) 0.0382(6) 0.0408(6) 0.0174(5) 0.0109(5) 0.0168(5)
C3 0.0435(8) 0.0399(7) 0.0422(6) 0.0207(5) 0.0154(5) 0.0172(6)
C4 0.0425(8) 0.0403(7) 0.0424(6) 0.0198(5) 0.0136(6) 0.0192(6)
C5 0.0476(8) 0.0414(7) 0.0562(8) 0.0216(6) 0.0210(7) 0.0171(6)
C6 0.0451(8) 0.0422(7) 0.0458(7) 0.0210(6) 0.0154(6) 0.0229(6)
N7 0.0638(9) 0.0595(8) 0.0490(7) 0.0188(6) 0.0210(6) 0.0314(7)
C8 0.0400(7) 0.0377(6) 0.0436(6) 0.0198(5) 0.0119(5) 0.0166(5)
C9 0.0429(8) 0.0525(8) 0.0581(8) 0.0208(7) 0.0198(7) 0.0157(7)
C10 0.0461(8) 0.0403(7) 0.0491(7) 0.0174(6) 0.0152(6) 0.0153(6)
C11 0.0488(9) 0.0512(8) 0.0528(8) 0.0177(6) 0.0191(7) 0.0262(7)
O12 0.0987(11) 0.0678(8) 0.0617(7) 0.0126(6) 0.0334(7) 0.0313(8)
C13 0.0615(10) 0.0471(8) 0.0624(9) 0.0309(7) 0.0193(7) 0.0200(7)
C14 0.0582(10) 0.0390(7) 0.0599(9) 0.0160(6) 0.0211(7) 0.0208(7)
C15 0.0526(9) 0.0406(7) 0.0507(7) 0.0232(6) 0.0170(6) 0.0210(6)
N16 0.0929(13) 0.0702(10) 0.0993(12) 0.0593(10) 0.0169(10) 0.0289(9)
C17 0.0557(10) 0.0537(9) 0.0761(11) 0.0363(8) 0.0208(8) 0.0189(7)
C18 0.0724(12) 0.0617(10) 0.0630(10) 0.0232(8) 0.0274(9) 0.0327(9)
C19 0.0688(12) 0.0648(11) 0.0718(11) 0.0175(9) 0.0285(9) 0.0351(9)
C20 0.0669(11) 0.0569(9) 0.0659(10) 0.0161(8) 0.0236(9) 0.0338(8)
C21 0.0769(12) 0.0645(10) 0.0658(10) 0.0209(8) 0.0301(9) 0.0381(9)
C22 0.0625(11) 0.0730(11) 0.0580(9) 0.0172(8) 0.0222(8) 0.0294(9)
C23 0.0796(14) 0.0787(13) 0.0617(10) 0.0173(9) 0.0245(9) 0.0435(11)
C24 0.0659(11) 0.0713(11) 0.0601(9) 0.0239(8) 0.0242(8) 0.0248(9)
N25 0.0554(11) 0.1001(14) 0.1403(18) 0.0686(14) 0.0275(11) 0.0266(10)
C26 0.1018(17) 0.0648(11) 0.0679(11) 0.0203(9) 0.0349(11) 0.0212(11)

loop_
_atom_type_symbol
_atom_type_description
_atom_type_scat_dispersion_real
_atom_type_scat_dispersion_imag
_atom_type_scat_source
C C 0.0181 0.0091 'International Tables Vol C Tables 4.2.6.8 and 6.1.1.4'
H H 0.0000 0.0000 'International Tables Vol C Tables 4.2.6.8 and 6.1.1.4'
N N 0.0311 0.0180 'International Tables Vol C Tables 4.2.6.8 and 6.1.1.4'
O O 0.0492 0.0322 'International Tables Vol C Tables 4.2.6.8 and 6.1.1.4'

loop_
_geom_angle_atom_site_label_1
_geom_angle_atom_site_label_2
_geom_angle_atom_site_label_3
_geom_angle
_geom_angle_site_symmetry_1
_geom_angle_site_symmetry_3
C11 O1 C20 118.69(13) . .
C3 C2 C4 119.39(11) . .
C3 C2 C8 117.82(11) . .
C8 C2 C4 122.79(11) . .
C2 C3 C8 122.50(12) . 2_756
C5 C4 C2 121.74(13) . .
C5 C4 C10 117.76(12) . .
C10 C4 C2 120.49(12) . .
C14 C5 C4 121.43(14) . .
C15 C6 C8 126.58(13) . .
C18 N7 C22 109.34(14) . .
C24 N7 C18 112.42(14) . .
C24 N7 C22 108.55(13) . .
C2 C8 C6 120.82(11) . .
C3 C8 C2 119.68(11) 2_756 .
C3 C8 C6 119.07(11) 2_756 .
C10 C9 C11 120.32(14) . .
C9 C10 C4 121.24(13) . .
O1 C11 C9 115.06(14) . .
O1 C11 C14 125.41(14) . .
C14 C11 C9 119.52(13) . .
C23 O12 C26 109.85(15) . .
N16 C13 C15 177.4(2) . .
C11 C14 C5 119.72(14) . .
C6 C15 C13 119.88(13) . .
C6 C15 C17 124.32(12) . .
C17 C15 C13 115.80(13) . .
N25 C17 C15 179.0(2) . .
N7 C18 C21 114.42(15) . .
C20 C19 C21 112.97(17) . .
O1 C20 C19 106.47(15) . .
C19 C21 C18 110.54(16) . .
N7 C22 C23 110.67(16) . .
O12 C23 C22 110.69(16) . .
N7 C24 C26 110.79(16) . .
O12 C26 C24 111.04(17) . .

loop_
_geom_bond_atom_site_label_1
_geom_bond_atom_site_label_2
_geom_bond_distance
_geom_bond_site_symmetry_2
O1 C11 1.3627(17) .
O1 C20 1.426(2) .
C2 C3 1.3919(17) .
C2 C4 1.4796(17) .
C2 C8 1.4099(18) .
C3 C8 1.3966(17) 2_756
C4 C5 1.3898(19) .
C4 C10 1.390(2) .
C5 C14 1.3878(19) .
C6 C8 1.4643(17) .
C6 C15 1.339(2) .
N7 C18 1.459(2) .
N7 C22 1.461(2) .
N7 C24 1.451(2) .
C9 C10 1.3777(19) .
C9 C11 1.385(2) .
C11 C14 1.382(2) .
O12 C23 1.413(3) .
O12 C26 1.420(2) .
C13 C15 1.4400(19) .
C13 N16 1.131(2) .
C15 C17 1.435(2) .
C17 N25 1.129(2) .
C18 C21 1.518(2) .
C19 C20 1.509(2) .
C19 C21 1.516(2) .
C22 C23 1.502(3) .
C24 C26 1.509(3) .
